data_7715752
loop_
_publ_author_name
'Geoghegan, Blaise L.'
'Bilyj, Jessica K.'
'Bernhardt, Paul V.'
'DeBeer, Serena'
'Cutsail, 3rd, George E'

_publ_section_title
;
 X-ray absorption and emission spectroscopy of N<sub>2</sub>S<sub>2</sub>
 Cu(II)/(III) complexes.
;
_journal_issue 18
_journal_name_full 'Dalton transactions (Cambridge, England : 2003)'
_journal_page_first 7828
_journal_page_last 7838
_journal_paper_doi 10.1039/d4dt00085d
_journal_volume 53
_journal_year 2024
_chemical_formula_sum 'C9 H14 Cu N4 S4'
_chemical_formula_weight 370.02
_space_group_IT_number 62
_space_group_name_Hall '-P 2ac 2n'
_space_group_name_H-M_alt 'P n m a'
_symmetry_cell_setting orthorhombic
_symmetry_Int_Tables_number 62
_symmetry_space_group_name_Hall '-P 2ac 2n'
_symmetry_space_group_name_H-M 'P n m a'
_atom_sites_solution_hydrogens geom
_atom_sites_solution_primary dual
_atom_sites_solution_secondary dual
_audit_conform_dict_location ftp://ftp.iucr.org/pub/cif_core.dic
_audit_conform_dict_name cif_core.dic
_audit_conform_dict_version 2.4.5
_audit_creation_date 2022-08-05T10:35:02-00:00
_audit_creation_method 'WinGX routine CIF_UPDATE'
_audit_update_record
;
2022-09-01 deposited with the CCDC.	2024-04-08 downloaded from the CCDC.
;
_cell_angle_alpha 90
_cell_angle_beta 90
_cell_angle_gamma 90
_cell_formula_units_Z 8
_cell_length_a 46.877(9)
_cell_length_b 6.9630(14)
_cell_length_c 8.8140(18)
_cell_measurement_reflns_used 6678
_cell_measurement_temperature 100(2)
_cell_measurement_theta_max 30.27
_cell_measurement_theta_min 3.85
_cell_measurement_wavelength 0.7108
_cell_volume 2876.9(10)
_computing_cell_refinement 'CrysalisPro (Agilent Technologies,     )'
_computing_data_collection 'CrysalisPro (Agilent Technologies,     )'
_computing_data_reduction 'CrysalisPro (Agilent Technologies,     )'
_computing_molecular_graphics 'Ortep for Windows (Farrugia, 2012)'
_computing_publication_material 'WinGX publication routines (Farrugia, 2012)'
_computing_structure_refinement 'SHELXL-2018/1 (Sheldrick, 2018)'
_computing_structure_solution 'SHELXT-2014/5 (Sheldrick, 2015)'
_diffrn_ambient_temperature 100(2)
_diffrn_detector 'CCD plate'
_diffrn_detector_area_resol_mean 8.02
_diffrn_measured_fraction_theta_full 0.983
_diffrn_measured_fraction_theta_max 0.939
_diffrn_measurement_device '\k-geometry diffractometer'
_diffrn_measurement_device_type 'Dectris Eiger 9M'
_diffrn_measurement_method '\w scans'
_diffrn_orient_matrix_UB_11 -0.016045
_diffrn_orient_matrix_UB_12 -0.045568
_diffrn_orient_matrix_UB_13 0.037321
_diffrn_orient_matrix_UB_21 0.098656
_diffrn_orient_matrix_UB_22 -0.017447
_diffrn_orient_matrix_UB_23 -0.007141
_diffrn_orient_matrix_UB_31 0.028609
_diffrn_orient_matrix_UB_32 0.034575
_diffrn_orient_matrix_UB_33 0.04552
_diffrn_radiation_monochromator 'Silicon Double Crystal'
_diffrn_radiation_source 'MX1 Beamline Australian Synchrotron'
_diffrn_radiation_type synchrotron
_diffrn_radiation_wavelength 0.7108
_diffrn_reflns_av_R_equivalents 0.0643
_diffrn_reflns_av_unetI/netI 0.0286
_diffrn_reflns_Laue_measured_fraction_full 0.983
_diffrn_reflns_Laue_measured_fraction_max 0.939
_diffrn_reflns_limit_h_max 57
_diffrn_reflns_limit_h_min -57
_diffrn_reflns_limit_k_max 8
_diffrn_reflns_limit_k_min -7
_diffrn_reflns_limit_l_max 10
_diffrn_reflns_limit_l_min -10
_diffrn_reflns_number 35983
_diffrn_reflns_point_group_measured_fraction_full 0.983
_diffrn_reflns_point_group_measured_fraction_max 0.939
_diffrn_reflns_reduction_process
;
        Scaled and merged with Sortav
        R.H. Blessing, (1987) Cryst. Rev. 1, 3-58
        R.H. Blessing, (1989) J. Appl. Cryst. 22, 396-397
;
_diffrn_reflns_theta_full 25.244
_diffrn_reflns_theta_max 27.494
_diffrn_reflns_theta_min 0.869
_diffrn_source Synchrotron
_diffrn_standards_number 0
_exptl_absorpt_coefficient_mu 2.085
_exptl_absorpt_correction_T_max 1
_exptl_absorpt_correction_T_min 0.782
_exptl_absorpt_correction_type multi-scan
_exptl_absorpt_process_details 'XDS (Kabsch, 1993)'
_exptl_crystal_colour yellow
_exptl_crystal_density_diffrn 1.709
_exptl_crystal_density_method 'not measured'
_exptl_crystal_description prism
_exptl_crystal_F_000 1512
_exptl_crystal_recrystallization_method 'Re-crystallisation from solvent: MeCN'
_exptl_crystal_size_max 0.1
_exptl_crystal_size_mid 0.03
_exptl_crystal_size_min 0.02
_refine_diff_density_max 1.203
_refine_diff_density_min -0.707
_refine_diff_density_rms 0.087
_refine_ls_extinction_method none
_refine_ls_goodness_of_fit_ref 1.037
_refine_ls_hydrogen_treatment constr
_refine_ls_matrix_type full
_refine_ls_number_constraints 0
_refine_ls_number_parameters 217
_refine_ls_number_reflns 3366
_refine_ls_number_restraints 0
_refine_ls_restrained_S_all 1.037
_refine_ls_R_factor_all 0.0582
_refine_ls_R_factor_gt 0.0412
_refine_ls_shift/su_max 0
_refine_ls_shift/su_mean 0
_refine_ls_structure_factor_coef Fsqd
_refine_ls_weighting_details 'w=1/[\s^2^(Fo^2^)+(0.0601P)^2^+2.4243P] where P=(Fo^2^+2Fc^2^)/3'
_refine_ls_weighting_scheme calc
_refine_ls_wR_factor_gt 0.1015
_refine_ls_wR_factor_ref 0.1095
_reflns_Friedel_coverage 0
_reflns_number_gt 2636
_reflns_number_total 3366
_reflns_threshold_expression 'I > 2\s(I)'
_cod_data_source_file d4dt00085d2.cif
_cod_data_source_block PB1_Pnma
_cod_depositor_comments 'Adding full bibliography for 7715751--7715752.cif.'
_cod_database_code 7715752
_shelx_shelxl_version_number 2018/1

loop_
_symmetry_equiv_pos_as_xyz
'x, y, z'
'-x+1/2, -y, z+1/2'
'-x, y+1/2, -z'
'x+1/2, -y+1/2, -z+1/2'
'-x, -y, -z'
'x-1/2, y, -z-1/2'
'x, -y-1/2, z'
'-x-1/2, y-1/2, z-1/2'

loop_
_atom_site_label
_atom_site_type_symbol
_atom_site_fract_x
_atom_site_fract_y
_atom_site_fract_z
_atom_site_U_iso_or_equiv
_atom_site_adp_type
_atom_site_occupancy
_atom_site_site_symmetry_order
_atom_site_calc_flag
_atom_site_refinement_flags_posn
_atom_site_refinement_flags_adp
_atom_site_refinement_flags_occupancy
_atom_site_disorder_assembly
_atom_site_disorder_group
C1A C 0.09469(10) 0.25 0.3935(5) 0.0402(11) Uani 1 2 d S T P . .
H1A1 H 0.09578 0.363792 0.326377 0.048 Uiso 0.5 1 calc R U P . .
H1A2 H 0.09578 0.136208 0.326377 0.048 Uiso 0.5 1 calc R U P . .
C2A C 0.12180(10) 0.25 0.4852(5) 0.0373(10) Uani 1 2 d S T P . .
C3A C 0.14880(10) 0.25 0.3933(6) 0.0437(12) Uani 1 2 d S T P . .
H3A1 H 0.144039 0.25 0.285029 0.066 Uiso 1 2 calc R U P . .
H3A2 H 0.15998 0.364917 0.417456 0.066 Uiso 0.5 1 calc R U P . .
H3A3 H 0.15998 0.135083 0.417456 0.066 Uiso 0.5 1 calc R U P . .
C4A C 0.14981(10) 0.25 0.8387(5) 0.0373(10) Uani 1 2 d S T P . .
C5A C 0.06536(10) 0.25 0.4584(5) 0.0391(11) Uani 1 2 d S T P . .
C6A C 0.04190(11) 0.25 0.3431(5) 0.0484(13) Uani 1 2 d S T P . .
H6A1 H 0.050151 0.25 0.24097 0.073 Uiso 1 2 calc R U P . .
H6A2 H 0.03009 0.135083 0.356471 0.073 Uiso 0.5 1 calc R U P . .
H6A3 H 0.03009 0.364917 0.356471 0.073 Uiso 0.5 1 calc R U P . .
C7A C 0.02597(10) 0.25 0.7834(5) 0.0338(10) Uani 1 2 d S T P . .
C8A C 0.20721(11) 0.25 0.7731(6) 0.0485(13) Uani 1 2 d S T P . .
H8A1 H 0.226864 0.25 0.810975 0.073 Uiso 1 2 calc R U P . .
H8A2 H 0.204011 0.135083 0.711211 0.073 Uiso 0.5 1 calc R U P . .
H8A3 H 0.204012 0.364917 0.711211 0.073 Uiso 0.5 1 calc R U P . .
C9A C -0.01134(11) 0.25 1.0326(5) 0.0444(12) Uani 1 2 d S T P . .
H9A1 H -0.031192 0.25 1.067488 0.067 Uiso 1 2 calc R U P . .
H9A2 H -0.001633 0.135083 1.070745 0.067 Uiso 0.5 1 calc R U P . .
H9A3 H -0.001633 0.364917 1.070745 0.067 Uiso 0.5 1 calc R U P . .
N1A N 0.12177(8) 0.25 0.6309(4) 0.0384(9) Uani 1 2 d S T P . .
N2A N 0.14938(8) 0.25 0.6932(4) 0.0388(9) Uani 1 2 d S T P . .
N3A N 0.06023(8) 0.25 0.6014(4) 0.0336(8) Uani 1 2 d S T P . .
N4A N 0.03086(8) 0.25 0.6390(4) 0.0386(9) Uani 1 2 d S T P . .
Cu1A Cu 0.08867(2) 0.25 0.76692(6) 0.03496(17) Uani 1 2 d S T P . .
S1A S 0.12016(3) 0.25 0.95959(13) 0.0424(3) Uani 1 2 d S T P . .
S2A S 0.18258(3) 0.25 0.93269(14) 0.0424(3) Uani 1 2 d S T P . .
S3A S 0.05141(3) 0.25 0.92654(13) 0.0453(3) Uani 1 2 d S T P . .
S4A S -0.01054(3) 0.25 0.82774(14) 0.0391(3) Uani 1 2 d S T P . .
C1B C -0.14420(10) 0.25 -0.0373(5) 0.0405(11) Uani 1 2 d S T P . .
H1B1 H -0.141907 0.13632 -0.103608 0.049 Uiso 0.5 1 calc R U P . .
H1B2 H -0.141907 0.36368 -0.103608 0.049 Uiso 0.5 1 calc R U P . .
C2B C -0.11929(11) 0.25 0.0637(5) 0.0392(11) Uani 1 2 d S T P . .
C3B C -0.09073(11) 0.25 -0.0137(6) 0.0446(12) Uani 1 2 d S T P . .
H3B1 H -0.093465 0.25 -0.123905 0.067 Uiso 1 2 calc R U P . .
H3B2 H -0.080044 0.364917 0.016203 0.067 Uiso 0.5 1 calc R U P . .
H3B3 H -0.080044 0.135083 0.016203 0.067 Uiso 0.5 1 calc R U P . .
C4B C -0.09749(10) 0.25 0.4341(5) 0.0343(10) Uani 1 2 d S T P . .
C5B C -0.17458(11) 0.25 0.0105(5) 0.0382(11) Uani 1 2 d S T P . .
C6B C -0.19599(12) 0.25 -0.1151(5) 0.0488(13) Uani 1 2 d S T P . .
H6B1 H -0.186062 0.25 -0.212927 0.073 Uiso 1 2 calc R U P . .
H6B2 H -0.207967 0.135083 -0.107319 0.073 Uiso 0.5 1 calc R U P . .
H6B3 H -0.207967 0.364917 -0.107319 0.073 Uiso 0.5 1 calc R U P . .
C7B C -0.21959(10) 0.25 0.3113(5) 0.0380(11) Uani 1 2 d S T P . .
C8B C -0.03815(10) 0.25 0.4151(5) 0.0430(11) Uani 1 2 d S T P . .
H8B1 H -0.019956 0.25 0.469834 0.065 Uiso 1 2 calc R U P . .
H8B2 H -0.039359 0.135083 0.351188 0.065 Uiso 0.5 1 calc R U P . .
H8B3 H -0.039359 0.364917 0.351189 0.065 Uiso 0.5 1 calc R U P . .
C9B C -0.27167(12) 0.25 0.1681(7) 0.0638(17) Uani 1 2 d S T P . .
H9B1 H -0.292508 0.25 0.177304 0.096 Uiso 1 2 calc R U P . .
H9B2 H -0.265546 0.364917 0.112786 0.096 Uiso 0.5 1 calc R U P . .
H9B3 H -0.265546 0.135083 0.112786 0.096 Uiso 0.5 1 calc R U P . .
N1B N -0.12135(8) 0.25 0.2115(4) 0.0366(9) Uani 1 2 d S T P . .
N2B N -0.09480(8) 0.25 0.2875(4) 0.0401(10) Uani 1 2 d S T P . .
N3B N -0.18200(9) 0.25 0.1518(4) 0.0385(9) Uani 1 2 d S T P . .
N4B N -0.21181(8) 0.25 0.1720(5) 0.0389(9) Uani 1 2 d S T P . .
Cu1B Cu -0.15701(2) 0.25 0.33047(6) 0.03462(17) Uani 1 2 d S T P . .
S1B S -0.12887(3) 0.25 0.53686(13) 0.0388(3) Uani 1 2 d S T P . .
S2B S -0.06690(3) 0.25 0.54804(13) 0.0398(3) Uani 1 2 d S T P . .
S3B S -0.19727(3) 0.25 0.46919(13) 0.0453(3) Uani 1 2 d S T P . .
S4B S -0.25590(3) 0.25 0.35454(16) 0.0510(4) Uani 1 2 d S T P . .

loop_
_atom_site_aniso_label
_atom_site_aniso_U_11
_atom_site_aniso_U_22
_atom_site_aniso_U_33
_atom_site_aniso_U_23
_atom_site_aniso_U_13
_atom_site_aniso_U_12
C1A 0.039(3) 0.052(3) 0.030(2) 0 0.003(2) 0
C2A 0.036(2) 0.048(3) 0.027(2) 0 0.0053(19) 0
C3A 0.037(3) 0.064(3) 0.030(2) 0 0.004(2) 0
C4A 0.034(2) 0.043(3) 0.035(2) 0 -0.0033(19) 0
C5A 0.036(3) 0.052(3) 0.030(2) 0 -0.0048(19) 0
C6A 0.039(3) 0.079(4) 0.027(2) 0 -0.004(2) 0
C7A 0.030(2) 0.038(3) 0.033(2) 0 -0.0022(18) 0
C8A 0.036(3) 0.062(4) 0.047(3) 0 -0.001(2) 0
C9A 0.045(3) 0.057(3) 0.031(2) 0 0.005(2) 0
N1A 0.029(2) 0.054(3) 0.032(2) 0 -0.0002(16) 0
N2A 0.031(2) 0.056(3) 0.029(2) 0 -0.0034(16) 0
N3A 0.0273(18) 0.046(2) 0.0270(19) 0 -0.0014(15) 0
N4A 0.031(2) 0.051(2) 0.034(2) 0 -0.0012(16) 0
Cu1A 0.0319(3) 0.0499(4) 0.0231(3) 0 -0.0008(2) 0
S1A 0.0377(6) 0.0639(8) 0.0255(6) 0 -0.0028(5) 0
S2A 0.0362(6) 0.0544(8) 0.0365(6) 0 -0.0078(5) 0
S3A 0.0334(6) 0.0768(9) 0.0257(6) 0 0.0002(5) 0
S4A 0.0314(6) 0.0532(8) 0.0329(6) 0 -0.0002(5) 0
C1B 0.045(3) 0.055(3) 0.022(2) 0 0.0022(19) 0
C2B 0.041(3) 0.050(3) 0.027(2) 0 0.0043(19) 0
C3B 0.042(3) 0.062(3) 0.029(2) 0 0.005(2) 0
C4B 0.032(2) 0.043(3) 0.028(2) 0 -0.0007(18) 0
C5B 0.046(3) 0.044(3) 0.025(2) 0 -0.0050(19) 0
C6B 0.048(3) 0.072(4) 0.026(2) 0 -0.005(2) 0
C7B 0.034(2) 0.049(3) 0.031(2) 0 -0.0032(19) 0
C8B 0.034(2) 0.058(3) 0.038(3) 0 0.003(2) 0
C9B 0.034(3) 0.099(5) 0.058(4) 0 -0.014(3) 0
N1B 0.030(2) 0.054(3) 0.0252(18) 0 -0.0011(15) 0
N2B 0.032(2) 0.060(3) 0.0285(19) 0 -0.0036(16) 0
N3B 0.038(2) 0.052(3) 0.0254(19) 0 0.0002(16) 0
N4B 0.033(2) 0.051(3) 0.033(2) 0 -0.0017(16) 0
Cu1B 0.0311(3) 0.0502(4) 0.0226(3) 0 -0.0004(2) 0
S1B 0.0328(6) 0.0589(8) 0.0247(5) 0 0.0002(4) 0
S2B 0.0329(6) 0.0579(8) 0.0286(6) 0 -0.0029(5) 0
S3B 0.0366(6) 0.0736(9) 0.0256(6) 0 0.0007(5) 0
S4B 0.0313(6) 0.0779(10) 0.0439(7) 0 0.0016(5) 0

loop_
_atom_type_symbol
_atom_type_description
_atom_type_scat_dispersion_real
_atom_type_scat_dispersion_imag
_atom_type_scat_source
C C 0.0033 0.0016 'International Tables Vol C Tables 4.2.6.8 and 6.1.1.4'
H H 0 0 'International Tables Vol C Tables 4.2.6.8 and 6.1.1.4'
N N 0.0061 0.0033 'International Tables Vol C Tables 4.2.6.8 and 6.1.1.4'
Cu Cu 0.3201 1.2651 'International Tables Vol C Tables 4.2.6.8 and 6.1.1.4'
S S 0.1246 0.1234 'International Tables Vol C Tables 4.2.6.8 and 6.1.1.4'

loop_
_geom_angle_atom_site_label_1
_geom_angle_atom_site_label_2
_geom_angle_atom_site_label_3
_geom_angle
_geom_angle_site_symmetry_1
_geom_angle_site_symmetry_3
_geom_angle_publ_flag
C5A C1A C2A 124.9(4) . . ?
N1A C2A C3A 122.7(5) . . ?
N1A C2A C1A 122.4(4) . . ?
C3A C2A C1A 114.9(4) . . ?
N2A C4A S2A 119.2(4) . . ?
N2A C4A S1A 126.6(4) . . ?
S2A C4A S1A 114.2(3) . . ?
N3A C5A C1A 123.4(4) . . ?
N3A C5A C6A 121.9(4) . . ?
C1A C5A C6A 114.7(4) . . ?
N4A C7A S3A 126.4(4) . . ?
N4A C7A S4A 113.1(3) . . ?
S3A C7A S4A 120.5(3) . . ?
C2A N1A N2A 112.9(4) . . ?
C2A N1A Cu1A 127.8(3) . . ?
N2A N1A Cu1A 119.3(3) . . ?
C4A N2A N1A 113.9(4) . . ?
C5A N3A N4A 114.3(4) . . ?
C5A N3A Cu1A 126.8(3) . . ?
N4A N3A Cu1A 118.9(3) . . ?
C7A N4A N3A 113.7(4) . . ?
N1A Cu1A N3A 94.73(16) . . ?
N1A Cu1A S3A 178.84(12) . . ?
N3A Cu1A S3A 86.43(11) . . ?
N1A Cu1A S1A 86.69(12) . . ?
N3A Cu1A S1A 178.59(11) . . ?
S3A Cu1A S1A 92.15(5) . . ?
C4A S1A Cu1A 93.53(16) . . ?
C4A S2A C8A 101.1(2) . . ?
C7A S3A Cu1A 94.54(16) . . ?
C7A S4A C9A 104.0(2) . . ?
C2B C1B C5B 126.2(4) . . ?
N1B C2B C1B 123.0(4) . . ?
N1B C2B C3B 121.3(4) . . ?
C1B C2B C3B 115.7(4) . . ?
N2B C4B S1B 127.2(4) . . ?
N2B C4B S2B 119.4(3) . . ?
S1B C4B S2B 113.4(2) . . ?
N3B C5B C1B 122.1(4) . . ?
N3B C5B C6B 122.2(5) . . ?
C1B C5B C6B 115.7(4) . . ?
N4B C7B S3B 126.5(4) . . ?
N4B C7B S4B 119.2(4) . . ?
S3B C7B S4B 114.3(3) . . ?
C2B N1B N2B 114.0(4) . . ?
C2B N1B Cu1B 126.4(3) . . ?
N2B N1B Cu1B 119.6(3) . . ?
C4B N2B N1B 112.7(4) . . ?
C5B N3B N4B 112.9(4) . . ?
C5B N3B Cu1B 127.8(4) . . ?
N4B N3B Cu1B 119.4(3) . . ?
C7B N4B N3B 113.8(4) . . ?
N3B Cu1B N1B 94.54(16) . . ?
N3B Cu1B S1B 179.31(12) . . ?
N1B Cu1B S1B 86.15(11) . . ?
N3B Cu1B S3B 86.30(12) . . ?
N1B Cu1B S3B 179.17(11) . . ?
S1B Cu1B S3B 93.01(5) . . ?
C4B S1B Cu1B 94.34(15) . . ?
C4B S2B C8B 104.0(2) . . ?
C7B S3B Cu1B 94.00(17) . . ?
C7B S4B C9B 101.6(3) . . ?

loop_
_geom_bond_atom_site_label_1
_geom_bond_atom_site_label_2
_geom_bond_distance
_geom_bond_site_symmetry_2
_geom_bond_publ_flag
C1A C5A 1.489(7) . ?
C1A C2A 1.506(7) . ?
C2A N1A 1.284(6) . ?
C2A C3A 1.503(6) . ?
C4A N2A 1.283(6) . ?
C4A S2A 1.745(5) . ?
C4A S1A 1.751(5) . ?
C5A N3A 1.283(6) . ?
C5A C6A 1.498(6) . ?
C7A N4A 1.293(6) . ?
C7A S3A 1.736(5) . ?
C7A S4A 1.756(5) . ?
C8A S2A 1.820(5) . ?
C9A S4A 1.806(5) . ?
N1A N2A 1.406(5) . ?
N1A Cu1A 1.961(4) . ?
N3A N4A 1.416(5) . ?
N3A Cu1A 1.976(4) . ?
Cu1A S3A 2.2427(14) . ?
Cu1A S1A 2.2503(13) . ?
C1B C2B 1.468(7) . ?
C1B C5B 1.485(7) . ?
C2B N1B 1.306(6) . ?
C2B C3B 1.502(6) . ?
C4B N2B 1.299(6) . ?
C4B S1B 1.727(5) . ?
C4B S2B 1.750(4) . ?
C5B N3B 1.293(6) . ?
C5B C6B 1.494(7) . ?
C7B N4B 1.281(6) . ?
C7B S3B 1.741(5) . ?
C7B S4B 1.744(5) . ?
C8B S2B 1.786(5) . ?
C9B S4B 1.802(6) . ?
N1B N2B 1.414(5) . ?
N1B Cu1B 1.973(4) . ?
N3B N4B 1.409(6) . ?
N3B Cu1B 1.963(4) . ?
Cu1B S1B 2.2471(13) . ?
Cu1B S3B 2.2487(14) . ?
